data_2312155
loop_
_publ_author_name
'Nag, Tamali'
'Ovens, Jeffrey S.'
'Bryce, David L.'

_publ_section_title
;
 <sup>77</sup>Se and <sup>125</sup>Te solid-state NMR and X-ray
 diffraction structural study of chalcogen-bonded
 3,4-dicyano-1,2,5-chalcogenodiazole cocrystals.
;
_journal_coeditor_code BS3001
_journal_issue 'Pt 10'
_journal_name_full 'Acta crystallographica. Section C, Structural chemistry'
_journal_page_first 517
_journal_page_last 523
_journal_paper_doi 10.1107/S2053229622008518
_journal_volume 78
_journal_year 2022
_chemical_formula_iupac '2C4 N4 Se, C6 H6 O2'
_chemical_formula_moiety '2(C4 N4 Se), C6 H6 O2'
_chemical_formula_sum 'C14 H6 N8 O2 Se2'
_chemical_formula_weight 476.19
_chemical_name_systematic
;
1,2,5-Selenodiazole-3,4-dicarbonitrile--hydroquinone (1/1)
;
_space_group_crystal_system monoclinic
_space_group_IT_number 14
_space_group_name_Hall '-P 2ybc'
_space_group_name_H-M_alt 'P 1 21/c 1'
_atom_sites_solution_hydrogens geom
_atom_sites_solution_primary direct
_cell_angle_alpha 90
_cell_angle_beta 96.420(5)
_cell_angle_gamma 90
_cell_formula_units_Z 2
_cell_length_a 6.2634(16)
_cell_length_b 7.4089(19)
_cell_length_c 18.320(5)
_cell_measurement_reflns_used 5992
_cell_measurement_temperature 203(2)
_cell_measurement_theta_max 37.64
_cell_measurement_theta_min 2.97
_cell_volume 844.8(4)
_computing_cell_refinement
;
SAINT (Bruker, 2010)
;
_computing_data_collection
;
APEX3 (Bruker, 2010)
;
_computing_data_reduction
;
SAINT (Bruker, 2010)
;
_computing_structure_refinement
;
SHELXL2018 (Sheldrick, 2015b)
;
_computing_structure_solution
;
SHELXT2014 (Sheldrick, 2015a)
;
_diffrn_ambient_temperature 203(2)
_diffrn_measured_fraction_theta_full 1.000
_diffrn_measured_fraction_theta_max 0.998
_diffrn_measurement_device_type 'Bruker APEXII CCD'
_diffrn_measurement_method '\w and \phi scans'
_diffrn_radiation_monochromator graphite
_diffrn_radiation_type MoK\a
_diffrn_radiation_wavelength 0.71073
_diffrn_reflns_av_R_equivalents 0.0510
_diffrn_reflns_av_unetI/netI 0.0486
_diffrn_reflns_limit_h_max 10
_diffrn_reflns_limit_h_min -10
_diffrn_reflns_limit_k_max 12
_diffrn_reflns_limit_k_min -12
_diffrn_reflns_limit_l_max 31
_diffrn_reflns_limit_l_min -31
_diffrn_reflns_number 17649
_diffrn_reflns_theta_full 25.242
_diffrn_reflns_theta_max 38.090
_diffrn_reflns_theta_min 2.237
_exptl_absorpt_coefficient_mu 4.405
_exptl_absorpt_correction_T_max 0.7474
_exptl_absorpt_correction_T_min 0.4777
_exptl_absorpt_correction_type multi-scan
_exptl_absorpt_process_details
;
(SADABS; Bruker, 2010)
;
_exptl_crystal_colour orange
_exptl_crystal_density_diffrn 1.872
_exptl_crystal_description plate
_exptl_crystal_F_000 460
_exptl_crystal_size_max 0.55
_exptl_crystal_size_mid 0.492
_exptl_crystal_size_min 0.094
_refine_diff_density_max 0.628
_refine_diff_density_min -0.545
_refine_ls_abs_structure_details none
_refine_ls_extinction_coef 0.0216(11)
_refine_ls_extinction_expression Fc^*^=kFc[1+0.001xFc^2^\l^3^/sin(2\q)]^-1/4^
_refine_ls_extinction_method
;
SHELXL2018 (Sheldrick, 2015b)
;
_refine_ls_goodness_of_fit_ref 1.004
_refine_ls_hydrogen_treatment constr
_refine_ls_matrix_type full
_refine_ls_number_parameters 120
_refine_ls_number_reflns 4607
_refine_ls_number_restraints 0
_refine_ls_restrained_S_all 1.004
_refine_ls_R_factor_all 0.0589
_refine_ls_R_factor_gt 0.0331
_refine_ls_shift/su_max 0.001
_refine_ls_shift/su_mean 0.000
_refine_ls_structure_factor_coef Fsqd
_refine_ls_weighting_details 'w=1/[\s^2^(Fo^2^)+(0.0302P)^2^] where P=(Fo^2^+2Fc^2^)/3'
_refine_ls_weighting_scheme calc
_refine_ls_wR_factor_gt 0.0664
_refine_ls_wR_factor_ref 0.0729
_reflns_number_gt 3289
_reflns_number_total 4607
_reflns_threshold_expression 'I > 2\s(I)'
_cod_data_source_file bs3001sup1.cif
_cod_data_source_block 1a
_cod_original_sg_symbol_H-M 'P 21/c'
_cod_database_code 2312155
_shelx_space_group_comment
;
The symmetry employed for this shelxl refinement is uniquely defined
by the following loop, which should always be used as a source of
symmetry information in preference to the above space-group names.
They are only intended as comments.
;

loop_
_space_group_symop_operation_xyz
'x, y, z'
'-x, y+1/2, -z+1/2'
'-x, -y, -z'
'x, -y-1/2, z-1/2'

loop_
_atom_site_type_symbol
_atom_site_label
_atom_site_fract_x
_atom_site_fract_y
_atom_site_fract_z
_atom_site_U_iso_or_equiv
_atom_site_adp_type
_atom_site_calc_flag
_atom_site_occupancy
_atom_site_disorder_assembly
_atom_site_disorder_group
Se Se1 0.72849(2) 0.36938(2) 0.97332(2) 0.02089(5) Uani d 1 . .
O O1 0.38261(18) 0.32324(16) 0.54309(6) 0.0253(2) Uani d 1 . .
H H1 0.410146 0.326207 0.588459 0.038 Uiso calc 1 . .
N N1 0.9199(2) 0.48058(17) 0.92321(6) 0.0212(2) Uani d 1 . .
N N2 1.0510(3) 0.6182(2) 0.75384(9) 0.0459(5) Uani d 1 . .
N N3 0.5560(2) 0.31610(19) 0.89180(7) 0.0250(3) Uani d 1 . .
N N4 0.4783(3) 0.3335(3) 0.70232(9) 0.0428(4) Uani d 1 . .
C C1 0.9651(3) 0.5513(2) 0.79843(8) 0.0289(3) Uani d 1 . .
C C2 0.8484(2) 0.47000(19) 0.85316(7) 0.0203(3) Uani d 1 . .
C C3 0.6477(2) 0.3788(2) 0.83607(8) 0.0217(3) Uani d 1 . .
C C4 0.5494(3) 0.3530(2) 0.76190(9) 0.0293(3) Uani d 1 . .
C C5 0.1915(2) 0.41095(19) 0.52294(8) 0.0189(2) Uani d 1 . .
C C6 0.1351(2) 0.44688(19) 0.44862(7) 0.0198(3) Uani d 1 . .
H H6 0.226185 0.410757 0.413872 0.024 Uiso calc 1 . .
C C7 -0.0553(2) 0.53587(19) 0.42603(7) 0.0204(3) Uani d 1 . .
H H7 -0.092749 0.560488 0.375902 0.025 Uiso calc 1 . .

loop_
_atom_site_aniso_label
_atom_site_aniso_U_11
_atom_site_aniso_U_22
_atom_site_aniso_U_33
_atom_site_aniso_U_12
_atom_site_aniso_U_13
_atom_site_aniso_U_23
Se1 0.02157(8) 0.02412(8) 0.01721(7) -0.00006(6) 0.00320(5) 0.00112(5)
O1 0.0211(5) 0.0326(6) 0.0213(5) 0.0056(4) -0.0022(4) -0.0012(4)
N1 0.0215(6) 0.0228(6) 0.0195(5) -0.0017(5) 0.0027(4) -0.0020(4)
N2 0.0533(11) 0.0546(11) 0.0321(8) -0.0183(9) 0.0149(8) -0.0007(7)
N3 0.0206(6) 0.0314(6) 0.0226(6) -0.0034(5) 0.0011(5) 0.0019(5)
N4 0.0370(9) 0.0612(11) 0.0279(7) 0.0035(8) -0.0064(7) -0.0023(7)
C1 0.0309(8) 0.0328(8) 0.0237(7) -0.0070(7) 0.0064(6) -0.0021(6)
C2 0.0212(6) 0.0216(6) 0.0185(6) 0.0000(5) 0.0044(5) -0.0003(5)
C3 0.0196(6) 0.0259(7) 0.0191(6) 0.0011(6) 0.0000(5) 0.0002(5)
C4 0.0249(8) 0.0369(9) 0.0251(7) 0.0006(7) -0.0010(6) 0.0020(6)
C5 0.0177(6) 0.0183(6) 0.0200(6) -0.0004(5) -0.0003(5) -0.0010(5)
C6 0.0197(6) 0.0229(7) 0.0170(6) -0.0008(5) 0.0034(5) -0.0025(5)
C7 0.0231(7) 0.0224(6) 0.0154(6) -0.0001(5) 0.0006(5) -0.0013(5)

loop_
_atom_type_symbol
_atom_type_description
_atom_type_scat_dispersion_real
_atom_type_scat_dispersion_imag
_atom_type_scat_source
C C 0.0033 0.0016 'International Tables Vol C Tables 4.2.6.8 and 6.1.1.4'
H H 0.0000 0.0000 'International Tables Vol C Tables 4.2.6.8 and 6.1.1.4'
N N 0.0061 0.0033 'International Tables Vol C Tables 4.2.6.8 and 6.1.1.4'
O O 0.0106 0.0060 'International Tables Vol C Tables 4.2.6.8 and 6.1.1.4'
Se Se -0.0929 2.2259 'International Tables Vol C Tables 4.2.6.8 and 6.1.1.4'

loop_
_geom_angle_atom_site_label_1
_geom_angle_atom_site_label_2
_geom_angle_atom_site_label_3
_geom_angle_site_symmetry_1
_geom_angle_site_symmetry_3
_geom_angle
_geom_angle_publ_flag
N3 Se1 N1 . . 92.87(6) ?
C5 O1 H1 . . 109.5 ?
C2 N1 Se1 . . 107.40(10) ?
C3 N3 Se1 . . 107.20(10) ?
N2 C1 C2 . . 177.6(2) ?
N1 C2 C3 . . 115.92(13) ?
N1 C2 C1 . . 120.83(14) ?
C3 C2 C1 . . 123.23(13) ?
N3 C3 C2 . . 116.60(13) ?
N3 C3 C4 . . 120.63(14) ?
C2 C3 C4 . . 122.77(14) ?
N4 C4 C3 . . 177.64(19) ?
O1 C5 C7 . 3_566 122.27(13) ?
O1 C5 C6 . . 118.04(13) ?
C7 C5 C6 3_566 . 119.68(13) ?
C7 C6 C5 . . 119.90(13) ?
C7 C6 H6 . . 120.0 ?
C5 C6 H6 . . 120.0 ?
C6 C7 C5 . 3_566 120.42(12) ?
C6 C7 H7 . . 119.8 ?
C5 C7 H7 3_566 . 119.8 ?

loop_
_geom_bond_atom_site_label_1
_geom_bond_atom_site_label_2
_geom_bond_site_symmetry_2
_geom_bond_distance
_geom_bond_publ_flag
Se1 N3 . 1.7869(13) ?
Se1 N1 . 1.7901(13) ?
O1 C5 . 1.3760(19) ?
O1 H1 . 0.8300 ?
N1 C2 . 1.3134(18) ?
N2 C1 . 1.141(2) ?
N3 C3 . 1.311(2) ?
N4 C4 . 1.141(2) ?
C1 C2 . 1.437(2) ?
C2 C3 . 1.431(2) ?
C3 C4 . 1.440(2) ?
C5 C7 3_566 1.391(2) ?
C5 C6 . 1.3934(19) ?
C6 C7 . 1.385(2) ?
C6 H6 . 0.9400 ?
C7 H7 . 0.9400 ?

loop_
_geom_hbond_atom_site_label_D
_geom_hbond_atom_site_label_H
_geom_hbond_atom_site_label_A
_geom_hbond_site_symmetry_A
_geom_hbond_distance_DH
_geom_hbond_distance_HA
_geom_hbond_distance_DA
_geom_hbond_angle_DHA
_geom_hbond_publ_flag
O1 H1 N4 . 0.83 2.08 2.913(2) 179.8 yes

loop_
_geom_torsion_atom_site_label_1
_geom_torsion_atom_site_label_2
_geom_torsion_atom_site_label_3
_geom_torsion_atom_site_label_4
_geom_torsion_site_symmetry_1
_geom_torsion_site_symmetry_2
_geom_torsion_site_symmetry_3
_geom_torsion_site_symmetry_4
_geom_torsion
_geom_torsion_publ_flag
N3 Se1 N1 C2 . . . . -0.58(11) ?
N1 Se1 N3 C3 . . . . 0.71(11) ?
Se1 N1 C2 C3 . . . . 0.32(16) ?
Se1 N1 C2 C1 . . . . 178.50(12) ?
Se1 N3 C3 C2 . . . . -0.67(17) ?
Se1 N3 C3 C4 . . . . 178.50(12) ?
N1 C2 C3 N3 . . . . 0.2(2) ?
C1 C2 C3 N3 . . . . -177.88(15) ?
N1 C2 C3 C4 . . . . -178.91(14) ?
C1 C2 C3 C4 . . . . 3.0(2) ?
O1 C5 C6 C7 . . . . -179.61(13) ?
C7 C5 C6 C7 3_566 . . . 0.3(2) ?
C5 C6 C7 C5 . . . 3_566 -0.3(2) ?

_cod_database_fobs_code 2312155
